data_7109238
loop_
_publ_author_name
'Johannes Kaschel'
'Christian D. Schmidt'
'Mark Mumby'
'Daniel Kratzert'
'Dietmar Stalke'
'Daniel B. Werz'

_publ_section_title
;
 Donor-acceptor cyclopropanes with Lawesson's and Woollins' reagents:
 formation of bisthiophenes and unprecedented cage-like molecules
;
_journal_name_full Chem.Commun.
_journal_page_first 4403
_journal_paper_doi 10.1039/c2cc37631h
_journal_volume 49
_journal_year 2013
_chemical_formula_moiety 'C22 H16 F6 O3 S'
_chemical_formula_sum 'C22 H16 F6 O3 S'
_chemical_formula_weight 474.41
_chemical_name_systematic
;
?
;
_space_group_crystal_system monoclinic
_space_group_IT_number 14
_space_group_name_Hall '-P 2yn'
_space_group_name_H-M_alt 'P 1 21/n 1'
_symmetry_space_group_name_Hall '-P 2yn'
_symmetry_space_group_name_H-M 'P 1 21/n 1'
_atom_sites_solution_hydrogens geom
_audit_creation_method SHELXL-2012
_cell_angle_alpha 90
_cell_angle_beta 98.49(2)
_cell_angle_gamma 90
_cell_formula_units_Z 4
_cell_length_a 17.201(6)
_cell_length_b 6.588(3)
_cell_length_c 17.859(6)
_cell_measurement_reflns_used 8411
_cell_measurement_temperature 100(2)
_cell_measurement_theta_max 26.873
_cell_measurement_theta_min 2.306
_cell_volume 2001.6(13)
_computing_cell_refinement 'SAINT V7.68A'
_computing_data_collection 'APEX2 v2011.2'
_computing_data_reduction 'SAINT V7.68A'
_computing_molecular_graphics 'XP Version 5.1'
_computing_publication_material 'XP Version 5.1'
_computing_structure_refinement 'SHELXL-2012 (Sheldrick, 2012)'
_computing_structure_solution 'SHELXS in SHELXTL Version 2008/3'
_diffrn_ambient_temperature 100(2)
_diffrn_measured_fraction_theta_full 0.999
_diffrn_measured_fraction_theta_max 0.999
_diffrn_measurement_device_type 'Bruker Smart Apex II Quazar'
_diffrn_measurement_method 'omega scans'
_diffrn_radiation_monochromator mirror
_diffrn_radiation_source 'INCOATEC Mo Microsource'
_diffrn_radiation_type MoK\a
_diffrn_radiation_wavelength 0.71073
_diffrn_reflns_av_R_equivalents 0.0423
_diffrn_reflns_Laue_measured_fraction_full 0.999
_diffrn_reflns_Laue_measured_fraction_max 0.999
_diffrn_reflns_limit_h_max 21
_diffrn_reflns_limit_h_min -21
_diffrn_reflns_limit_k_max 8
_diffrn_reflns_limit_k_min -8
_diffrn_reflns_limit_l_max 22
_diffrn_reflns_limit_l_min -22
_diffrn_reflns_number 41361
_diffrn_reflns_point_group_measured_fraction_full 0.999
_diffrn_reflns_point_group_measured_fraction_max 0.999
_diffrn_reflns_theta_full 25.242
_diffrn_reflns_theta_max 26.728
_diffrn_reflns_theta_min 1.534
_exptl_absorpt_coefficient_mu 0.240
_exptl_absorpt_correction_T_max 0.8621
_exptl_absorpt_correction_T_min 0.8007
_exptl_absorpt_correction_type multi-scan
_exptl_absorpt_process_details SADABS-2008/1
_exptl_crystal_colour colourless
_exptl_crystal_density_diffrn 1.574
_exptl_crystal_description plate
_exptl_crystal_F_000 968
_exptl_crystal_size_max 0.146
_exptl_crystal_size_mid 0.122
_exptl_crystal_size_min 0.037
_refine_diff_density_max 1.120
_refine_diff_density_min -0.883
_refine_diff_density_rms 0.077
_refine_ls_extinction_method none
_refine_ls_goodness_of_fit_ref 1.095
_refine_ls_hydrogen_treatment constr
_refine_ls_matrix_type full
_refine_ls_number_parameters 331
_refine_ls_number_reflns 4254
_refine_ls_number_restraints 464
_refine_ls_restrained_S_all 1.495
_refine_ls_R_factor_all 0.0751
_refine_ls_R_factor_gt 0.0643
_refine_ls_shift/su_max 0.000
_refine_ls_shift/su_mean 0.000
_refine_ls_structure_factor_coef Fsqd
_refine_ls_weighting_details
;
w=1/[\s^2^(Fo^2^)+(0.0659P)^2^+4.3059P]
where P=(Fo^2^+2Fc^2^)/3
;
_refine_ls_weighting_scheme calc
_refine_ls_wR_factor_gt 0.1591
_refine_ls_wR_factor_ref 0.1659
_reflns_Friedel_coverage 0.000
_reflns_number_gt 3554
_reflns_number_total 4254
_reflns_threshold_expression 'I > 2\s(I)'
_cod_data_source_file c2cc37631h.txt
_cod_data_source_block p21n_a
_cod_database_code 7109238
_shelx_space_group_comment
;
The symmetry employed for this shelxl refinement is uniquely defined
by the following loop, which should always be used as a source of
symmetry information in preference to the above space-group names.
They are only intended as comments.
;
_shelx_estimated_absorpt_t_min 0.966
_shelx_estimated_absorpt_t_max 0.991
_diffrn_reflns_sigmai/neti 0.0244

loop_
_space_group_symop_operation_xyz
'x, y, z'
'-x+1/2, y+1/2, -z+1/2'
'-x, -y, -z'
'x-1/2, -y-1/2, z-1/2'

loop_
_atom_site_label
_atom_site_type_symbol
_atom_site_fract_x
_atom_site_fract_y
_atom_site_fract_z
_atom_site_U_iso_or_equiv
_atom_site_adp_type
_atom_site_occupancy
_atom_site_site_symmetry_order
_atom_site_calc_flag
_atom_site_refinement_flags
_atom_site_disorder_assembly
_atom_site_disorder_group
S1 S 0.35845(4) 1.02576(10) 0.31015(4) 0.02217(19) Uani 1 1 d D B .
C22 C 0.67301(16) 1.5325(4) 0.26938(15) 0.0412(8) Uani 1 1 d DU . .
F1 F 0.7144(5) 1.4954(14) 0.2142(4) 0.0465(11) Uani 0.255(3) 1 d PDU A 1
F2 F 0.7266(5) 1.5493(19) 0.3305(3) 0.120(3) Uani 0.255(3) 1 d PDU A 1
F3 F 0.6458(5) 1.7177(8) 0.2565(7) 0.092(2) Uani 0.255(3) 1 d PDU A 1
F1' F 0.6503(3) 1.7053(5) 0.2967(3) 0.0465(11) Uani 0.466(3) 1 d PDU A 2
F2' F 0.6844(5) 1.5701(9) 0.2005(2) 0.120(3) Uani 0.466(3) 1 d PDU A 2
F3' F 0.7432(2) 1.5011(7) 0.3090(4) 0.092(2) Uani 0.466(3) 1 d PDU A 2
F1" F 0.7007(6) 1.6488(14) 0.3265(3) 0.120(3) Uani 0.279(3) 1 d PDU A 3
F2" F 0.6338(4) 1.6593(12) 0.2188(5) 0.092(2) Uani 0.279(3) 1 d PDU A 3
F3" F 0.7343(4) 1.4790(11) 0.2374(5) 0.0465(11) Uani 0.279(3) 1 d PDU A 3
C1 C 0.09123(16) -0.3053(4) 0.51444(13) 0.0400(8) Uani 1 1 d DU . .
F4 F 0.1284(2) -0.4674(4) 0.5451(2) 0.0510(10) Uani 0.675(3) 1 d PDU B 1
F5 F 0.0450(3) -0.3701(7) 0.45430(17) 0.0933(19) Uani 0.675(3) 1 d PDU B 1
F6 F 0.0455(2) -0.2499(6) 0.5637(2) 0.0592(13) Uani 0.675(3) 1 d PDU B 1
F4' F 0.0216(5) -0.274(2) 0.4730(9) 0.0510(10) Uani 0.123(3) 1 d PDU B 2
F5' F 0.0770(10) -0.286(3) 0.5849(4) 0.0933(19) Uani 0.123(3) 1 d PDU B 2
F6' F 0.1116(8) -0.4882(11) 0.4951(12) 0.0592(13) Uani 0.123(3) 1 d PDU B 2
F4" F 0.0241(4) -0.251(2) 0.5349(8) 0.0592(13) Uani 0.202(3) 1 d PDU B 3
F5" F 0.0723(7) -0.4214(18) 0.4541(5) 0.0510(10) Uani 0.202(3) 1 d PDU B 3
F6" F 0.1237(8) -0.4307(19) 0.5676(7) 0.0933(19) Uani 0.202(3) 1 d PDU B 3
O1 O 0.35611(13) 0.3818(3) 0.50255(11) 0.0319(5) Uani 1 1 d D . .
O2 O 0.31736(11) 0.6566(3) 0.25520(11) 0.0230(4) Uani 1 1 d D B .
O3 O 0.44860(11) 0.7440(3) 0.25560(11) 0.0229(4) Uani 1 1 d D B .
C2 C 0.14491(18) -0.1371(4) 0.49809(17) 0.0298(7) Uani 1 1 d D B .
C3 C 0.21565(19) -0.1099(5) 0.54481(17) 0.0310(7) Uani 1 1 d D . .
H3 H 0.2310 -0.2003 0.5858 0.037 Uiso 1 1 calc RD B .
C4 C 0.26409(18) 0.0507(5) 0.53134(16) 0.0274(6) Uani 1 1 d D B .
H4 H 0.3127 0.0709 0.5634 0.033 Uiso 1 1 calc RD . .
C5 C 0.24168(16) 0.1823(4) 0.47094(15) 0.0224(6) Uani 1 1 d D . .
C6 C 0.17026(17) 0.1523(5) 0.42384(16) 0.0258(6) Uani 1 1 d D B .
H6 H 0.1549 0.2417 0.3826 0.031 Uiso 1 1 calc RD . .
C7 C 0.12168(18) -0.0077(5) 0.43721(17) 0.0300(7) Uani 1 1 d D . .
H7 H 0.0731 -0.0288 0.4052 0.036 Uiso 1 1 calc RD B .
C8 C 0.29528(16) 0.3554(4) 0.45899(15) 0.0230(6) Uani 1 1 d D B .
C9 C 0.27148(16) 0.4940(4) 0.39256(15) 0.0216(6) Uani 1 1 d D . .
H9A H 0.2194 0.5531 0.3969 0.026 Uiso 1 1 calc RD B .
H9B H 0.2657 0.4123 0.3455 0.026 Uiso 1 1 calc RD . .
C10 C 0.32926(15) 0.6667(4) 0.38553(15) 0.0205(5) Uani 1 1 d D B .
H10 H 0.3357 0.7549 0.4316 0.025 Uiso 1 1 calc RD . .
C11 C 0.40963(16) 0.5958(4) 0.36691(15) 0.0215(6) Uani 1 1 d D . .
H11 H 0.4265 0.4614 0.3898 0.026 Uiso 1 1 calc RD B .
C12 C 0.39654(16) 0.5940(4) 0.27869(16) 0.0230(6) Uani 1 1 d D B .
H12 H 0.4068 0.4567 0.2584 0.028 Uiso 1 1 calc RD . .
C13 C 0.30160(16) 0.7903(4) 0.31416(15) 0.0216(6) Uani 1 1 d D . .
H13 H 0.2441 0.8203 0.3096 0.026 Uiso 1 1 calc RD B .
C14 C 0.47192(16) 0.7633(4) 0.38540(16) 0.0232(6) Uani 1 1 d D B .
H14A H 0.4641 0.8401 0.4314 0.028 Uiso 1 1 calc RD . .
H14B H 0.5259 0.7074 0.3919 0.028 Uiso 1 1 calc RD . .
C15 C 0.45477(15) 0.8945(4) 0.31399(15) 0.0207(6) Uani 1 1 d D . .
C16 C 0.51376(15) 1.0544(4) 0.30134(16) 0.0209(5) Uani 1 1 d D A .
C17 C 0.54726(16) 1.1739(4) 0.36213(16) 0.0242(6) Uani 1 1 d D . .
H17 H 0.5345 1.1494 0.4113 0.029 Uiso 1 1 calc RD B .
C18 C 0.59920(17) 1.3288(4) 0.35105(17) 0.0274(6) Uani 1 1 d D A .
H18 H 0.6218 1.4102 0.3925 0.033 Uiso 1 1 calc RD . .
C19 C 0.61791(17) 1.3641(4) 0.27936(18) 0.0298(7) Uani 1 1 d D A .
C20 C 0.58560(19) 1.2438(5) 0.21876(19) 0.0337(7) Uani 1 1 d D . .
H20 H 0.5993 1.2670 0.1699 0.040 Uiso 1 1 calc RD A .
C21 C 0.53333(18) 1.0898(5) 0.22954(17) 0.0287(6) Uani 1 1 d D A .
H21 H 0.5109 1.0085 0.1879 0.034 Uiso 1 1 calc RD . .

loop_
_atom_site_aniso_label
_atom_site_aniso_U_11
_atom_site_aniso_U_22
_atom_site_aniso_U_33
_atom_site_aniso_U_23
_atom_site_aniso_U_13
_atom_site_aniso_U_12
S1 0.0204(3) 0.0169(3) 0.0285(4) 0.0015(3) 0.0013(3) 0.0012(3)
C22 0.0412(19) 0.0303(17) 0.056(2) -0.0081(15) 0.0205(16) -0.0082(14)
F1 0.051(2) 0.0242(16) 0.070(3) 0.0097(18) 0.028(2) -0.0050(15)
F2 0.224(7) 0.103(5) 0.041(2) -0.025(2) 0.050(3) -0.131(5)
F3 0.0214(19) 0.030(2) 0.224(7) 0.029(3) 0.011(3) -0.0088(16)
F1' 0.051(2) 0.0242(16) 0.070(3) 0.0097(18) 0.028(2) -0.0050(15)
F2' 0.224(7) 0.103(5) 0.041(2) -0.025(2) 0.050(3) -0.131(5)
F3' 0.0214(19) 0.030(2) 0.224(7) 0.029(3) 0.011(3) -0.0088(16)
F1" 0.224(7) 0.103(5) 0.041(2) -0.025(2) 0.050(3) -0.131(5)
F2" 0.0214(19) 0.030(2) 0.224(7) 0.029(3) 0.011(3) -0.0088(16)
F3" 0.051(2) 0.0242(16) 0.070(3) 0.0097(18) 0.028(2) -0.0050(15)
C1 0.047(2) 0.0376(18) 0.0374(18) 0.0014(14) 0.0127(15) -0.0130(15)
F4 0.0555(19) 0.0205(14) 0.082(3) 0.0092(16) 0.0272(18) -0.0026(14)
F5 0.143(5) 0.089(4) 0.0363(18) 0.0183(19) -0.026(2) -0.090(3)
F6 0.050(2) 0.0469(16) 0.092(3) 0.000(2) 0.045(2) -0.0116(18)
F4' 0.0555(19) 0.0205(14) 0.082(3) 0.0092(16) 0.0272(18) -0.0026(14)
F5' 0.143(5) 0.089(4) 0.0363(18) 0.0183(19) -0.026(2) -0.090(3)
F6' 0.050(2) 0.0469(16) 0.092(3) 0.000(2) 0.045(2) -0.0116(18)
F4" 0.050(2) 0.0469(16) 0.092(3) 0.000(2) 0.045(2) -0.0116(18)
F5" 0.0555(19) 0.0205(14) 0.082(3) 0.0092(16) 0.0272(18) -0.0026(14)
F6" 0.143(5) 0.089(4) 0.0363(18) 0.0183(19) -0.026(2) -0.090(3)
O1 0.0336(11) 0.0370(12) 0.0226(10) 0.0036(9) -0.0044(9) -0.0105(10)
O2 0.0232(10) 0.0226(10) 0.0219(10) -0.0009(8) -0.0011(8) -0.0028(8)
O3 0.0267(10) 0.0179(9) 0.0248(10) -0.0049(8) 0.0064(8) -0.0044(8)
C2 0.0373(17) 0.0253(15) 0.0294(15) -0.0020(12) 0.0136(13) -0.0064(13)
C3 0.0420(17) 0.0263(15) 0.0257(15) 0.0044(12) 0.0084(13) -0.0008(13)
C4 0.0311(15) 0.0275(15) 0.0230(14) 0.0019(12) 0.0018(12) -0.0017(12)
C5 0.0264(14) 0.0208(13) 0.0204(13) -0.0019(11) 0.0048(11) -0.0014(11)
C6 0.0277(14) 0.0270(14) 0.0227(14) 0.0015(12) 0.0037(11) -0.0023(12)
C7 0.0311(15) 0.0323(16) 0.0272(15) -0.0019(13) 0.0060(12) -0.0083(13)
C8 0.0271(14) 0.0246(14) 0.0173(13) -0.0032(11) 0.0032(11) -0.0006(11)
C9 0.0217(13) 0.0209(13) 0.0218(13) -0.0011(11) 0.0019(10) -0.0012(10)
C10 0.0222(13) 0.0175(12) 0.0210(13) -0.0017(10) 0.0008(10) -0.0009(10)
C11 0.0226(13) 0.0180(13) 0.0228(14) 0.0008(10) -0.0001(10) 0.0007(10)
C12 0.0252(14) 0.0180(13) 0.0259(14) -0.0011(11) 0.0038(11) 0.0006(11)
C13 0.0192(13) 0.0183(12) 0.0267(14) 0.0007(11) 0.0012(10) 0.0009(10)
C14 0.0203(13) 0.0230(13) 0.0242(14) 0.0023(11) -0.0034(10) 0.0000(11)
C15 0.0197(13) 0.0206(13) 0.0205(13) -0.0026(10) -0.0011(10) 0.0009(10)
C16 0.0187(12) 0.0192(13) 0.0242(14) -0.0003(11) 0.0015(10) 0.0015(10)
C17 0.0240(14) 0.0237(14) 0.0250(14) -0.0010(11) 0.0035(11) 0.0009(11)
C18 0.0258(14) 0.0243(14) 0.0314(15) -0.0058(12) 0.0014(12) -0.0023(11)
C19 0.0287(15) 0.0245(15) 0.0380(17) -0.0029(13) 0.0113(13) -0.0025(12)
C20 0.0389(17) 0.0310(16) 0.0338(17) -0.0020(13) 0.0142(14) -0.0049(14)
C21 0.0331(16) 0.0266(15) 0.0267(15) -0.0022(12) 0.0054(12) -0.0042(12)

loop_
_atom_type_symbol
_atom_type_description
_atom_type_scat_dispersion_real
_atom_type_scat_dispersion_imag
_atom_type_scat_source
C C 0.0033 0.0016 'International Tables Vol C Tables 4.2.6.8 and 6.1.1.4'
H H 0.0000 0.0000 'International Tables Vol C Tables 4.2.6.8 and 6.1.1.4'
F F 0.0171 0.0103 'International Tables Vol C Tables 4.2.6.8 and 6.1.1.4'
S S 0.1246 0.1234 'International Tables Vol C Tables 4.2.6.8 and 6.1.1.4'
O O 0.0106 0.0060 'International Tables Vol C Tables 4.2.6.8 and 6.1.1.4'

loop_
_geom_angle_atom_site_label_1
_geom_angle_atom_site_label_2
_geom_angle_atom_site_label_3
_geom_angle
C13 S1 C15 94.73(12)
F1" C22 F3" 105.7(3)
F2' C22 F1' 106.2(3)
F3 C22 F1 104.9(3)
F2' C22 F3' 106.5(3)
F1' C22 F3' 103.5(3)
F3 C22 F2 104.6(3)
F1 C22 F2 104.1(3)
F1" C22 F2" 104.5(3)
F3" C22 F2" 103.3(3)
F2' C22 C19 116.4(3)
F1" C22 C19 120.6(4)
F3 C22 C19 119.8(4)
F3" C22 C19 114.7(4)
F1' C22 C19 111.8(3)
F1 C22 C19 112.0(5)
F3' C22 C19 111.5(3)
F2 C22 C19 110.0(5)
F2" C22 C19 106.3(4)
F5 C1 F6 106.8(3)
F4" C1 F6" 105.5(3)
F5 C1 F4 105.9(2)
F6 C1 F4 104.4(2)
F4" C1 F5" 105.4(3)
F6" C1 F5" 104.6(9)
F6' C1 F5' 115.6(12)
F6' C1 F4' 104.5(3)
F5' C1 F4' 103.7(3)
F5 C1 C2 113.4(3)
F4" C1 C2 116.4(6)
F6 C1 C2 111.8(3)
F6' C1 C2 115.5(6)
F6" C1 C2 113.3(6)
F4 C1 C2 113.8(3)
F5" C1 C2 110.7(6)
F5' C1 C2 108.6(8)
F4' C1 C2 107.8(6)
C12 O2 C13 103.80(19)
C15 O3 C12 104.5(2)
C3 C2 C7 121.2(3)
C3 C2 C1 119.4(3)
C7 C2 C1 119.4(3)
C2 C3 C4 119.4(3)
C2 C3 H3 120.3
C4 C3 H3 120.3
C3 C4 C5 120.2(3)
C3 C4 H4 119.9
C5 C4 H4 119.9
C4 C5 C6 119.8(3)
C4 C5 C8 118.5(3)
C6 C5 C8 121.7(2)
C7 C6 C5 120.1(3)
C7 C6 H6 119.9
C5 C6 H6 119.9
C6 C7 C2 119.3(3)
C6 C7 H7 120.4
C2 C7 H7 120.4
O1 C8 C5 120.3(3)
O1 C8 C9 121.6(3)
C5 C8 C9 118.1(2)
C8 C9 C10 114.3(2)
C8 C9 H9A 108.7
C10 C9 H9A 108.7
C8 C9 H9B 108.7
C10 C9 H9B 108.7
H9A C9 H9B 107.6
C9 C10 C13 109.8(2)
C9 C10 C11 114.0(2)
C13 C10 C11 99.2(2)
C9 C10 H10 111.1
C13 C10 H10 111.1
C11 C10 H10 111.1
C14 C11 C10 110.7(2)
C14 C11 C12 102.4(2)
C10 C11 C12 102.7(2)
C14 C11 H11 113.3
C10 C11 H11 113.3
C12 C11 H11 113.3
O2 C12 O3 109.0(2)
O2 C12 C11 106.5(2)
O3 C12 C11 106.4(2)
O2 C12 H12 111.5
O3 C12 H12 111.5
C11 C12 H12 111.5
O2 C13 C10 102.5(2)
O2 C13 S1 109.34(18)
C10 C13 S1 112.32(19)
O2 C13 H13 110.8
C10 C13 H13 110.8
S1 C13 H13 110.8
C15 C14 C11 100.6(2)
C15 C14 H14A 111.7
C11 C14 H14A 111.7
C15 C14 H14B 111.7
C11 C14 H14B 111.7
H14A C14 H14B 109.4
O3 C15 C16 110.8(2)
O3 C15 C14 101.5(2)
C16 C15 C14 118.0(2)
O3 C15 S1 108.98(17)
C16 C15 S1 106.64(18)
C14 C15 S1 110.70(19)
C21 C16 C17 119.6(3)
C21 C16 C15 121.1(2)
C17 C16 C15 119.3(2)
C18 C17 C16 120.3(3)
C18 C17 H17 119.9
C16 C17 H17 119.9
C19 C18 C17 119.8(3)
C19 C18 H18 120.1
C17 C18 H18 120.1
C18 C19 C20 120.2(3)
C18 C19 C22 118.4(3)
C20 C19 C22 121.4(3)
C21 C20 C19 120.1(3)
C21 C20 H20 119.9
C19 C20 H20 119.9
C20 C21 C16 120.0(3)
C20 C21 H21 120.0
C16 C21 H21 120.0

loop_
_geom_bond_atom_site_label_1
_geom_bond_atom_site_label_2
_geom_bond_distance
S1 C13 1.840(3)
S1 C15 1.861(3)
C22 F2' 1.298(3)
C22 F1" 1.308(3)
C22 F3 1.315(3)
C22 F3" 1.319(3)
C22 F1' 1.320(3)
C22 F1 1.322(3)
C22 F3' 1.322(3)
C22 F2 1.326(3)
C22 F2" 1.338(3)
C22 C19 1.487(4)
C1 F5 1.310(3)
C1 F4" 1.311(3)
C1 F6 1.315(3)
C1 F6' 1.316(3)
C1 F6" 1.319(3)
C1 F4 1.321(3)
C1 F5" 1.322(3)
C1 F5' 1.324(3)
C1 F4' 1.329(3)
C1 C2 1.499(4)
O1 C8 1.221(3)
O2 C12 1.426(3)
O2 C13 1.429(3)
O3 C15 1.432(3)
O3 C12 1.434(3)
C2 C3 1.382(4)
C2 C7 1.393(4)
C3 C4 1.390(4)
C3 H3 0.9500
C4 C5 1.393(4)
C4 H4 0.9500
C5 C6 1.397(4)
C5 C8 1.502(4)
C6 C7 1.388(4)
C6 H6 0.9500
C7 H7 0.9500
C8 C9 1.505(4)
C9 C10 1.528(4)
C9 H9A 0.9900
C9 H9B 0.9900
C10 C13 1.528(4)
C10 C11 1.541(4)
C10 H10 1.0000
C11 C14 1.540(4)
C11 C12 1.558(4)
C11 H11 1.0000
C12 H12 1.0000
C13 H13 1.0000
C14 C15 1.533(4)
C14 H14A 0.9900
C14 H14B 0.9900
C15 C16 1.502(4)
C16 C21 1.393(4)
C16 C17 1.395(4)
C17 C18 1.389(4)
C17 H17 0.9500
C18 C19 1.385(4)
C18 H18 0.9500
C19 C20 1.389(4)
C20 C21 1.388(4)
C20 H20 0.9500
C21 H21 0.9500

loop_
_geom_torsion_atom_site_label_1
_geom_torsion_atom_site_label_2
_geom_torsion_atom_site_label_3
_geom_torsion_atom_site_label_4
_geom_torsion
F5 C1 C2 C3 -153.6(4)
F4" C1 C2 C3 113.5(7)
F6 C1 C2 C3 85.6(4)
F6' C1 C2 C3 -76.8(10)
F6" C1 C2 C3 -9.1(9)
F4 C1 C2 C3 -32.4(4)
F5" C1 C2 C3 -126.3(7)
F5' C1 C2 C3 54.9(11)
F4' C1 C2 C3 166.7(8)
F5 C1 C2 C7 28.1(4)
F4" C1 C2 C7 -64.9(7)
F6 C1 C2 C7 -92.8(4)
F6' C1 C2 C7 104.8(10)
F6" C1 C2 C7 172.5(9)
F4 C1 C2 C7 149.3(3)
F5" C1 C2 C7 55.4(7)
F5' C1 C2 C7 -123.4(11)
F4' C1 C2 C7 -11.6(9)
C7 C2 C3 C4 0.7(5)
C1 C2 C3 C4 -177.6(3)
C2 C3 C4 C5 -0.4(5)
C3 C4 C5 C6 0.0(4)
C3 C4 C5 C8 179.2(3)
C4 C5 C6 C7 0.1(4)
C8 C5 C6 C7 -179.1(3)
C5 C6 C7 C2 0.2(4)
C3 C2 C7 C6 -0.6(5)
C1 C2 C7 C6 177.7(3)
C4 C5 C8 O1 -1.7(4)
C6 C5 C8 O1 177.6(3)
C4 C5 C8 C9 178.6(3)
C6 C5 C8 C9 -2.2(4)
O1 C8 C9 C10 -0.3(4)
C5 C8 C9 C10 179.4(2)
C8 C9 C10 C13 177.0(2)
C8 C9 C10 C11 66.7(3)
C9 C10 C11 C14 -162.0(2)
C13 C10 C11 C14 81.3(2)
C9 C10 C11 C12 89.3(3)
C13 C10 C11 C12 -27.3(2)
C13 O2 C12 O3 -84.0(2)
C13 O2 C12 C11 30.5(3)
C15 O3 C12 O2 83.5(2)
C15 O3 C12 C11 -31.0(3)
C14 C11 C12 O2 -115.2(2)
C10 C11 C12 O2 -0.3(3)
C14 C11 C12 O3 1.0(3)
C10 C11 C12 O3 115.9(2)
C12 O2 C13 C10 -49.4(2)
C12 O2 C13 S1 70.0(2)
C9 C10 C13 O2 -72.5(3)
C11 C10 C13 O2 47.2(2)
C9 C10 C13 S1 170.22(18)
C11 C10 C13 S1 -70.0(2)
C15 S1 C13 O2 -54.11(19)
C15 S1 C13 C10 59.0(2)
C10 C11 C14 C15 -82.2(3)
C12 C11 C14 C15 26.7(3)
C12 O3 C15 C16 174.8(2)
C12 O3 C15 C14 48.7(2)
C12 O3 C15 S1 -68.1(2)
C11 C14 C15 O3 -46.4(2)
C11 C14 C15 C16 -167.7(2)
C11 C14 C15 S1 69.2(2)
C13 S1 C15 O3 53.2(2)
C13 S1 C15 C16 172.81(18)
C13 S1 C15 C14 -57.7(2)
O3 C15 C16 C21 23.2(3)
C14 C15 C16 C21 139.5(3)
S1 C15 C16 C21 -95.3(3)
O3 C15 C16 C17 -159.1(2)
C14 C15 C16 C17 -42.8(4)
S1 C15 C16 C17 82.4(3)
C21 C16 C17 C18 0.7(4)
C15 C16 C17 C18 -177.0(3)
C16 C17 C18 C19 -0.2(4)
C17 C18 C19 C20 -0.7(5)
C17 C18 C19 C22 179.3(2)
F2' C22 C19 C18 -175.0(5)
F1" C22 C19 C18 -2.5(7)
F3 C22 C19 C18 -86.7(7)
F3" C22 C19 C18 125.7(5)
F1' C22 C19 C18 -52.8(4)
F1 C22 C19 C18 149.8(5)
F3' C22 C19 C18 62.6(4)
F2 C22 C19 C18 34.5(6)
F2" C22 C19 C18 -120.8(6)
F2' C22 C19 C20 5.0(5)
F1" C22 C19 C20 177.6(7)
F3 C22 C19 C20 93.3(7)
F3" C22 C19 C20 -54.3(6)
F1' C22 C19 C20 127.3(4)
F1 C22 C19 C20 -30.2(6)
F3' C22 C19 C20 -117.4(4)
F2 C22 C19 C20 -145.4(6)
F2" C22 C19 C20 59.2(6)
C18 C19 C20 C21 1.1(5)
C22 C19 C20 C21 -179.0(3)
C19 C20 C21 C16 -0.6(5)
C17 C16 C21 C20 -0.3(4)
C15 C16 C21 C20 177.4(3)
